data_1556530
loop_
_publ_author_name
'Iwai, S.'
'Yoshinami, K.'
'Nakashima, S.'

_publ_section_title
;
 Structure and Spin State of Iron(II) Assembled Complexes Using
 9,10-Bis(4-pyridyl)anthracene as Bridging Ligand
;
_journal_name_full Inorganics
_journal_page_first 61
_journal_paper_doi 10.3390/inorganics5030061
_journal_volume 5
_journal_year 2017
_chemical_formula_sum 'C50 H32 Fe N6 S2'
_chemical_formula_weight 836.78
_space_group_crystal_system orthorhombic
_space_group_IT_number 72
_space_group_name_Hall '-I 2 2c'
_space_group_name_H-M_alt 'I b a m'
_atom_sites_solution_hydrogens geom
_cell_angle_alpha 90
_cell_angle_beta 90
_cell_angle_gamma 90
_cell_formula_units_Z 4
_cell_length_a 9.6020(7)
_cell_length_b 18.9796(14)
_cell_length_c 23.8123(18)
_cell_measurement_reflns_used 5061
_cell_measurement_temperature 173.0(2)
_cell_measurement_theta_max 27.2709
_cell_measurement_theta_min 2.3771
_cell_volume 4339.6(6)
_computing_cell_refinement 'Bruker SAINT'
_computing_data_collection 'APEX2(Bruker AXS)'
_computing_data_reduction 'Bruker SAINT'
_computing_molecular_graphics 'XSHELL V6.3.1(Bruker AXS)'
_computing_publication_material 'Generate Report (Bruker AXS)'
_computing_structure_refinement 'SHELXL-2014 (Sheldrick 2014)'
_computing_structure_solution 'SHELXT (Sheldrick 2013)'
_diffrn_ambient_temperature 173.0(2)
_diffrn_detector_area_resol_mean 8.3333
_diffrn_measured_fraction_theta_full 0.998
_diffrn_measured_fraction_theta_max 0.998
_diffrn_measurement_device_type 'Bruker D8 goniometer'
_diffrn_measurement_method 'omega scans'
_diffrn_radiation_monochromator 'multilayered conforcal mirror'
_diffrn_radiation_type MoKa
_diffrn_radiation_wavelength 0.71073
_diffrn_reflns_av_R_equivalents 0.0261
_diffrn_reflns_av_unetI/netI 0.0207
_diffrn_reflns_limit_h_max 12
_diffrn_reflns_limit_h_min -11
_diffrn_reflns_limit_k_max 24
_diffrn_reflns_limit_k_min -10
_diffrn_reflns_limit_l_max 30
_diffrn_reflns_limit_l_min -29
_diffrn_reflns_number 12163
_diffrn_reflns_theta_full 27.40
_diffrn_reflns_theta_max 27.40
_diffrn_reflns_theta_min 1.71
_diffrn_source 'rotating-anode X-ray tube'
_diffrn_source_type 'Bruker Turbo X-ray Source'
_exptl_absorpt_coefficient_mu 0.485
_exptl_absorpt_correction_T_max 0.93
_exptl_absorpt_correction_T_min 0.83
_exptl_absorpt_correction_type multi-scan
_exptl_absorpt_process_details 'SADABS V2014/4 (Bruker AXS Inc.)'
_exptl_crystal_colour 'clear red'
_exptl_crystal_density_diffrn 1.281
_exptl_crystal_density_method 'not measured'
_exptl_crystal_description block
_exptl_crystal_F_000 1728
_exptl_crystal_size_max 0.380
_exptl_crystal_size_mid 0.280
_exptl_crystal_size_min 0.160
_refine_diff_density_max 1.622
_refine_diff_density_min -1.345
_refine_ls_extinction_method none
_refine_ls_goodness_of_fit_ref 0.907
_refine_ls_hydrogen_treatment constr
_refine_ls_matrix_type full
_refine_ls_number_parameters 140
_refine_ls_number_reflns 2537
_refine_ls_number_restraints 0
_refine_ls_restrained_S_all 0.907
_refine_ls_R_factor_all 0.0711
_refine_ls_R_factor_gt 0.0597
_refine_ls_shift/su_max 0.000
_refine_ls_shift/su_mean 0.000
_refine_ls_structure_factor_coef Fsqd
_refine_ls_weighting_details 'w=1/[\s^2^(Fo^2^)+(0.0974P)^2^+25.8840P] where P=(Fo^2^+2Fc^2^)/3'
_refine_ls_weighting_scheme calc
_refine_ls_wR_factor_gt 0.1666
_refine_ls_wR_factor_ref 0.1786
_reflns_number_gt 2125
_reflns_number_total 2537
_reflns_threshold_expression 'I > 2\s(I)'
_cod_data_source_file inorganics-2017-5-61.cif
_cod_data_source_block I
_cod_database_code 1556530

loop_
_space_group_symop_operation_xyz
'x, y, z'
'-x, -y, z'
'-x+1/2, y+1/2, -z'
'x+1/2, -y+1/2, -z'
'x+1/2, y+1/2, z+1/2'
'-x+1/2, -y+1/2, z+1/2'
'-x+1, y+1, -z+1/2'
'x+1, -y+1, -z+1/2'
'-x, -y, -z'
'x, y, -z'
'x-1/2, -y-1/2, z'
'-x-1/2, y-1/2, z'
'-x+1/2, -y+1/2, -z+1/2'
'x+1/2, y+1/2, -z+1/2'
'x, -y, z+1/2'
'-x, y, z+1/2'

loop_
_atom_site_type_symbol
_atom_site_label
_atom_site_fract_x
_atom_site_fract_y
_atom_site_fract_z
_atom_site_U_iso_or_equiv
_atom_site_adp_type
_atom_site_calc_flag
_atom_site_refinement_flags_adp
_atom_site_refinement_flags_occupancy
_atom_site_refinement_flags_posn
_atom_site_occupancy
_atom_site_disorder_assembly
_atom_site_disorder_group
Fe Fe1 0.5 0.5 0.5 0.0200(2) Uani d T P S 1 . .
S S1 0.0535(2) 0.37237(14) 0.5 0.0856(7) Uani d T P S 1 . .
N N1 0.4246(3) 0.57245(13) 0.56820(10) 0.0296(5) Uani d . . . 1 . .
N N2 0.3041(4) 0.44972(18) 0.5 0.0282(7) Uani d T P S 1 . .
C C1 0.3380(3) 0.66100(17) 0.65683(13) 0.0359(7) Uani d . . . 1 . .
C C2 0.2453(4) 0.6330(2) 0.61897(16) 0.0509(10) Uani d . . . 1 . .
H H2 0.149 0.6439 0.6221 0.061 Uiso calc U . R 1 . .
C C3 0.2906(3) 0.5890(2) 0.57623(15) 0.0436(9) Uani d . . . 1 . .
H H3 0.2232 0.5696 0.5514 0.052 Uiso calc U . R 1 . .
C C4 0.5141(4) 0.6005(2) 0.60431(17) 0.0559(12) Uani d . . . 1 . .
H H4 0.6102 0.5903 0.5994 0.067 Uiso calc U . R 1 . .
C C5 0.4764(4) 0.6438(2) 0.64876(18) 0.0609(13) Uani d . . . 1 . .
H H5 0.5455 0.6616 0.6735 0.073 Uiso calc U . R 1 . .
C C6 0.2925(3) 0.70676(17) 0.70466(13) 0.0354(7) Uani d . . . 1 . .
C C7 0.2197(4) 0.60142(19) 0.75878(17) 0.0494(9) Uani d . . . 1 . .
H H7 0.2487 0.5715 0.729 0.059 Uiso calc U . R 1 . .
C C8 0.1655(4) 0.5725(2) 0.80564(19) 0.0559(10) Uani d . . . 1 . .
H H8 0.1543 0.5228 0.8078 0.067 Uiso calc U . R 1 . .
C C9 0.1249(4) 0.6154(2) 0.85196(17) 0.0509(9) Uani d . . . 1 . .
H H9 0.0893 0.5944 0.8852 0.061 Uiso calc U . R 1 . .
C C10 0.1374(3) 0.68626(19) 0.84838(15) 0.0434(8) Uani d . . . 1 . .
H H10 0.1096 0.7145 0.8794 0.052 Uiso calc U . R 1 . .
C C11 0.1912(3) 0.71974(18) 0.79933(13) 0.0354(7) Uani d . . . 1 . .
C C12 0.2346(3) 0.67608(17) 0.75275(14) 0.0372(7) Uani d . . . 1 . .
C C13 0.1990(5) 0.4193(3) 0.5 0.0441(11) Uani d T P S 1 . .

loop_
_atom_site_aniso_label
_atom_site_aniso_U_11
_atom_site_aniso_U_22
_atom_site_aniso_U_33
_atom_site_aniso_U_12
_atom_site_aniso_U_13
_atom_site_aniso_U_23
Fe1 0.0282(4) 0.0200(4) 0.0118(3) 0.0098(3) 0 0
S1 0.0560(10) 0.149(2) 0.0521(9) -0.0441(12) 0 0
N1 0.0316(12) 0.0333(12) 0.0238(11) 0.0100(10) -0.0014(10) -0.0122(10)
N2 0.0323(18) 0.0291(16) 0.0231(16) 0.0045(14) 0 0
C1 0.0302(14) 0.0453(17) 0.0321(15) 0.0086(13) 0.0007(12) -0.0227(13)
C2 0.0289(15) 0.074(2) 0.050(2) 0.0156(16) -0.0059(15) -0.0404(19)
C3 0.0323(15) 0.060(2) 0.0385(18) 0.0118(15) -0.0069(13) -0.0315(16)
C4 0.0299(16) 0.085(3) 0.053(2) 0.0164(17) -0.0060(15) -0.047(2)
C5 0.0310(17) 0.094(3) 0.057(2) 0.0102(18) -0.0057(16) -0.057(2)
C6 0.0261(13) 0.0466(17) 0.0334(15) 0.0096(12) -0.0038(12) -0.0243(14)
C7 0.047(2) 0.0454(18) 0.055(2) 0.0057(16) 0.0088(17) -0.0260(17)
C8 0.054(2) 0.047(2) 0.066(3) 0.0073(17) 0.008(2) -0.0180(19)
C9 0.045(2) 0.061(2) 0.047(2) 0.0120(17) 0.0036(17) -0.0090(17)
C10 0.0370(16) 0.057(2) 0.0364(18) 0.0127(15) -0.0019(14) -0.0195(15)
C11 0.0282(14) 0.0481(17) 0.0299(15) 0.0104(13) -0.0042(12) -0.0206(13)
C12 0.0300(14) 0.0454(16) 0.0362(16) 0.0092(13) -0.0036(13) -0.0232(14)
C13 0.040(3) 0.064(3) 0.028(2) 0.006(2) 0 0

loop_
_atom_type_symbol
_atom_type_description
_atom_type_scat_dispersion_real
_atom_type_scat_dispersion_imag
_atom_type_scat_source
C C 0.0033 0.0016 'International Tables Vol C Tables 4.2.6.8 and 6.1.1.4'
H H 0.0000 0.0000 'International Tables Vol C Tables 4.2.6.8 and 6.1.1.4'
N N 0.0061 0.0033 'International Tables Vol C Tables 4.2.6.8 and 6.1.1.4'
S S 0.1246 0.1234 'International Tables Vol C Tables 4.2.6.8 and 6.1.1.4'
Fe Fe 0.3463 0.8444 'International Tables Vol C Tables 4.2.6.8 and 6.1.1.4'

loop_
_geom_angle_atom_site_label_1
_geom_angle_atom_site_label_2
_geom_angle_atom_site_label_3
_geom_angle_site_symmetry_1
_geom_angle_site_symmetry_3
_geom_angle
N2 Fe1 N2 9_666 . 180.0
N2 Fe1 N1 9_666 9_666 89.41(9)
N2 Fe1 N1 . 9_666 90.59(9)
N2 Fe1 N1 9_666 10_556 90.59(9)
N2 Fe1 N1 . 10_556 89.41(9)
N1 Fe1 N1 9_666 10_556 87.47(13)
N2 Fe1 N1 9_666 2_665 89.41(9)
N2 Fe1 N1 . 2_665 90.59(9)
N1 Fe1 N1 9_666 2_665 92.53(13)
N1 Fe1 N1 10_556 2_665 180.00(8)
N2 Fe1 N1 9_666 . 90.59(9)
N2 Fe1 N1 . . 89.41(9)
N1 Fe1 N1 9_666 . 180.0
N1 Fe1 N1 10_556 . 92.53(13)
N1 Fe1 N1 2_665 . 87.47(13)
C4 N1 C3 . . 115.8(3)
C4 N1 Fe1 . . 120.4(2)
C3 N1 Fe1 . . 123.79(19)
C13 N2 Fe1 . . 177.1(4)
C2 C1 C5 . . 116.1(3)
C2 C1 C6 . . 122.3(3)
C5 C1 C6 . . 121.6(3)
C1 C2 C3 . . 120.7(3)
C1 C2 H2 . . 119.6
C3 C2 H2 . . 119.6
N1 C3 C2 . . 123.2(3)
N1 C3 H3 . . 118.4
C2 C3 H3 . . 118.4
N1 C4 C5 . . 124.3(3)
N1 C4 H4 . . 117.9
C5 C4 H4 . . 117.9
C4 C5 C1 . . 119.8(3)
C4 C5 H5 . . 120.1
C1 C5 H5 . . 120.1
C12 C6 C11 . 13_566 120.8(3)
C12 C6 C1 . . 119.8(3)
C11 C6 C1 13_566 . 119.4(3)
C8 C7 C12 . . 121.7(3)
C8 C7 H7 . . 119.2
C12 C7 H7 . . 119.2
C7 C8 C9 . . 120.9(4)
C7 C8 H8 . . 119.6
C9 C8 H8 . . 119.6
C10 C9 C8 . . 119.7(4)
C10 C9 H9 . . 120.2
C8 C9 H9 . . 120.2
C9 C10 C11 . . 121.8(3)
C9 C10 H10 . . 119.1
C11 C10 H10 . . 119.1
C6 C11 C10 13_566 . 122.5(3)
C6 C11 C12 13_566 . 119.0(3)
C10 C11 C12 . . 118.5(3)
C6 C12 C7 . . 122.3(3)
C6 C12 C11 . . 120.2(3)
C7 C12 C11 . . 117.5(3)
N2 C13 S1 . . 177.3(5)

loop_
_geom_bond_atom_site_label_1
_geom_bond_atom_site_label_2
_geom_bond_site_symmetry_2
_geom_bond_distance
Fe1 N2 9_666 2.110(4)
Fe1 N2 . 2.110(4)
Fe1 N1 9_666 2.248(2)
Fe1 N1 10_556 2.248(2)
Fe1 N1 2_665 2.248(2)
Fe1 N1 . 2.248(2)
S1 C13 . 1.657(6)
N1 C4 . 1.327(4)
N1 C3 . 1.338(4)
N2 C13 . 1.162(6)
C1 C2 . 1.374(4)
C1 C5 . 1.382(4)
C1 C6 . 1.497(4)
C2 C3 . 1.387(4)
C2 H2 . 0.95
C3 H3 . 0.95
C4 C5 . 1.388(4)
C4 H4 . 0.95
C5 H5 . 0.95
C6 C12 . 1.400(5)
C6 C11 13_566 1.407(5)
C7 C8 . 1.348(6)
C7 C12 . 1.431(5)
C7 H7 . 0.95
C8 C9 . 1.426(5)
C8 H8 . 0.95
C9 C10 . 1.353(5)
C9 H9 . 0.95
C10 C11 . 1.427(5)
C10 H10 . 0.95
C11 C6 13_566 1.407(5)
C11 C12 . 1.446(4)
